data_1520164
loop_
_publ_author_name
'Callear, Samantha K.'
'Hursthouse, Michael B.'
'Coles, Simon J.'

_publ_section_title
;
 Di-1,1,3,3-tetramethylbutylammonium DL-tartrate dihydrate
;
_journal_name_full 'Crystal Structure Report Archive'
_journal_page_first 503
_journal_year 2008
_chemical_formula_sum 'C20 H48 N2 O8'
_chemical_formula_weight 444.60
_chemical_name_systematic
;
DL-tartaric acid & 1,1,3,3-tetramethylbutylamine
;
_space_group_IT_number 2
_symmetry_cell_setting triclinic
_symmetry_space_group_name_Hall '-P 1'
_symmetry_space_group_name_H-M 'P -1'
_atom_sites_solution_hydrogens geom
_atom_sites_solution_primary direct
_atom_sites_solution_secondary difmap
_cell_angle_alpha 71.627(3)
_cell_angle_beta 77.606(4)
_cell_angle_gamma 81.799(4)
_cell_formula_units_Z 2
_cell_length_a 8.3059(4)
_cell_length_b 10.8568(8)
_cell_length_c 15.6687(11)
_cell_measurement_reflns_used 5578
_cell_measurement_temperature 120(2)
_cell_measurement_theta_max 27.48
_cell_measurement_theta_min 2.91
_cell_volume 1305.36(15)
_computing_cell_refinement 'DENZO (Otwinowski & Minor, 1997) & COLLECT (Hooft, R.W.W., 1998)'
_computing_data_collection 'COLLECT (Hooft, R.W.W., 1998)'
_computing_data_reduction 'DENZO (Otwinowski & Minor, 1997) & COLLECT (Hooft, R.W.W., 1998)'
_computing_structure_refinement 'SHELXL-97 (Sheldrick, 1997)'
_diffrn_ambient_temperature 120(2)
_diffrn_detector_area_resol_mean 9.091
_diffrn_measured_fraction_theta_full 0.986
_diffrn_measured_fraction_theta_max 0.986
_diffrn_measurement_device_type 'Bruker-Nonius 95mm CCD camera on \k-goniostat'
_diffrn_measurement_method '\f & \w scans'
_diffrn_radiation_monochromator '10cm confocal mirrors'
_diffrn_radiation_source 'Bruker-Nonius FR591 rotating anode'
_diffrn_radiation_type MoK\a
_diffrn_radiation_wavelength 0.71073
_diffrn_reflns_av_R_equivalents 0.0859
_diffrn_reflns_av_sigmaI/netI 0.1065
_diffrn_reflns_limit_h_max 10
_diffrn_reflns_limit_h_min -10
_diffrn_reflns_limit_k_max 14
_diffrn_reflns_limit_k_min -14
_diffrn_reflns_limit_l_max 20
_diffrn_reflns_limit_l_min -20
_diffrn_reflns_number 19865
_diffrn_reflns_theta_full 27.48
_diffrn_reflns_theta_max 27.48
_diffrn_reflns_theta_min 2.92
_exptl_absorpt_coefficient_mu 0.086
_exptl_absorpt_correction_T_max 0.9983
_exptl_absorpt_correction_T_min 0.9915
_exptl_absorpt_correction_type multi-scan
_exptl_absorpt_process_details 'SADABS V2.10 (Sheldrick, G.M., 2003)'
_exptl_crystal_colour colourless
_exptl_crystal_density_diffrn 1.131
_exptl_crystal_density_method 'not measured'
_exptl_crystal_description plate
_exptl_crystal_F_000 492
_exptl_crystal_size_max 0.10
_exptl_crystal_size_mid 0.08
_exptl_crystal_size_min 0.02
_refine_diff_density_max 1.759
_refine_diff_density_min -0.311
_refine_diff_density_rms 0.081
_refine_ls_extinction_method none
_refine_ls_goodness_of_fit_ref 1.085
_refine_ls_hydrogen_treatment mixed
_refine_ls_matrix_type full
_refine_ls_number_parameters 301
_refine_ls_number_reflns 5901
_refine_ls_number_restraints 3
_refine_ls_restrained_S_all 1.085
_refine_ls_R_factor_all 0.2055
_refine_ls_R_factor_gt 0.1202
_refine_ls_shift/su_max 0.000
_refine_ls_shift/su_mean 0.000
_refine_ls_structure_factor_coef Fsqd
_refine_ls_weighting_details 'calc w=1/[\s^2^(Fo^2^)+(0.0584P)^2^+4.9704P] where P=(Fo^2^+2Fc^2^)/3'
_refine_ls_weighting_scheme calc
_refine_ls_wR_factor_gt 0.2302
_refine_ls_wR_factor_ref 0.2818
_reflns_number_gt 3285
_reflns_number_total 5901
_reflns_threshold_expression >2sigma(I)
_cod_data_source_file eCrystal-503.cif
_cod_data_source_block 07skc0009p-1
_cod_depositor_comments
;
 Marking attached hydrogen atoms.

 Antanas Vaitkus,
 2017-07-12

Citation :
Callear, Samantha K. and Hursthouse, Michael B. and Coles, Simon J. (2008) 
University of Southampton, Crystal Structure Report Archive. 
(doi:10.5258/ecrystals/503)

More at:
http://ecrystals.chem.soton.ac.uk/503/
;
_cod_original_sg_symbol_H-M P-1
_cod_database_code 1520164

loop_
_symmetry_equiv_pos_as_xyz
'x, y, z'
'-x, -y, -z'

loop_
_atom_site_label
_atom_site_type_symbol
_atom_site_fract_x
_atom_site_fract_y
_atom_site_fract_z
_atom_site_U_iso_or_equiv
_atom_site_adp_type
_atom_site_occupancy
_atom_site_symmetry_multiplicity
_atom_site_calc_flag
_atom_site_refinement_flags
_atom_site_disorder_assembly
_atom_site_disorder_group
_atom_site_attached_hydrogens
C1 C 0.5147(5) 0.1400(4) -0.0946(3) 0.0230(9) Uani 1 1 d . . . 0
C2 C 0.6119(5) 0.2415(4) -0.0834(3) 0.0234(9) Uani 1 1 d . . . 0
H2 H 0.7024 0.2635 -0.1380 0.028 Uiso 1 1 calc R . . 0
C3 C 0.6927(5) 0.1886(4) 0.0015(3) 0.0268(10) Uani 1 1 d . . . 0
H3 H 0.7618 0.1062 -0.0014 0.032 Uiso 1 1 calc R . . 0
C4 C 0.8045(6) 0.2890(4) 0.0008(3) 0.0295(11) Uani 1 1 d . . . 0
O1A O 0.3610(4) 0.1638(3) -0.0868(2) 0.0306(8) Uani 1 1 d . . . 0
O1B O 0.5955(4) 0.0397(3) -0.1100(2) 0.0277(7) Uani 1 1 d . . . 0
O2 O 0.5128(4) 0.3578(3) -0.0804(2) 0.0318(8) Uani 1 1 d . . . 0
H2O H 0.4130 0.3458 -0.0754 0.048 Uiso 1 1 calc R . . 0
O3 O 0.5747(4) 0.1629(3) 0.0832(2) 0.0296(7) Uani 1 1 d . . . 0
H3O H 0.5302 0.0947 0.0902 0.044 Uiso 1 1 calc R . . 0
O4A O 0.9337(4) 0.3019(4) -0.0603(3) 0.0430(10) Uani 1 1 d . . . 0
O4B O 0.7607(5) 0.3527(4) 0.0562(3) 0.0443(9) Uani 1 1 d . . . 0
C21 C 0.4760(10) 0.1776(6) 0.4220(4) 0.070(2) Uani 1 1 d . . . 0
H21A H 0.3549 0.1897 0.4328 0.105 Uiso 1 1 calc R . . 0
H21B H 0.5147 0.1582 0.4801 0.105 Uiso 1 1 calc R . . 0
H21C H 0.5128 0.1052 0.3959 0.105 Uiso 1 1 calc R . . 0
C22 C 0.5470(8) 0.3022(5) 0.3554(4) 0.0473(14) Uani 1 1 d . . . 0
C23 C 0.5198(6) 0.3280(5) 0.2569(3) 0.0356(12) Uani 1 1 d . . . 0
H23A H 0.5898 0.2596 0.2335 0.043 Uiso 1 1 calc R . . 0
H23B H 0.5674 0.4114 0.2208 0.043 Uiso 1 1 calc R . . 0
C24 C 0.3487(6) 0.3353(5) 0.2307(4) 0.0412(13) Uani 1 1 d . . . 0
C26 C 0.7353(8) 0.2868(7) 0.3486(4) 0.0601(17) Uani 1 1 d . . . 0
H26A H 0.7815 0.2123 0.3261 0.090 Uiso 1 1 calc R . . 0
H26B H 0.7620 0.2723 0.4092 0.090 Uiso 1 1 calc R . . 0
H26C H 0.7828 0.3661 0.3063 0.090 Uiso 1 1 calc R . . 0
C27 C 0.4794(9) 0.4167(6) 0.3943(4) 0.0662(19) Uani 1 1 d . . . 0
H27A H 0.5176 0.4979 0.3499 0.099 Uiso 1 1 calc R . . 0
H27B H 0.5192 0.4030 0.4514 0.099 Uiso 1 1 calc R . . 0
H27C H 0.3582 0.4221 0.4064 0.099 Uiso 1 1 calc R . . 0
C28 C 0.2209(7) 0.4363(6) 0.2600(5) 0.0597(18) Uani 1 1 d . . . 0
H28A H 0.1259 0.4477 0.2296 0.090 Uiso 1 1 calc R . . 0
H28B H 0.2703 0.5194 0.2428 0.090 Uiso 1 1 calc R . . 0
H28C H 0.1841 0.4067 0.3264 0.090 Uiso 1 1 calc R . . 0
C29 C 0.2768(7) 0.2034(6) 0.2575(5) 0.0565(17) Uani 1 1 d . . . 0
H29A H 0.2424 0.1726 0.3240 0.085 Uiso 1 1 calc R . . 0
H29B H 0.3610 0.1404 0.2374 0.085 Uiso 1 1 calc R . . 0
H29C H 0.1809 0.2127 0.2282 0.085 Uiso 1 1 calc R . . 0
N25 N 0.3865(5) 0.3811(4) 0.1278(3) 0.0354(10) Uani 1 1 d . . . 0
H25A H 0.4637 0.3238 0.1070 0.053 Uiso 1 1 calc R . . 0
H25B H 0.4261 0.4611 0.1087 0.053 Uiso 1 1 calc R . . 0
H25C H 0.2924 0.3859 0.1055 0.053 Uiso 1 1 calc R . . 0
C31 C 1.2634(6) -0.2139(6) 0.3630(4) 0.0452(14) Uani 1 1 d . . . 0
H31A H 1.3065 -0.1338 0.3195 0.068 Uiso 1 1 calc R . . 0
H31B H 1.3093 -0.2880 0.3398 0.068 Uiso 1 1 calc R . . 0
H31C H 1.2953 -0.2273 0.4221 0.068 Uiso 1 1 calc R . . 0
C32 C 1.0735(6) -0.2026(5) 0.3748(3) 0.0298(10) Uani 1 1 d . . . 0
C33 C 1.0392(5) -0.1780(4) 0.2771(3) 0.0265(10) Uani 1 1 d . . . 0
H33A H 1.0874 -0.0954 0.2396 0.032 Uiso 1 1 calc R . . 0
H33B H 1.1060 -0.2475 0.2537 0.032 Uiso 1 1 calc R . . 0
C34 C 0.8668(5) -0.1693(4) 0.2536(3) 0.0280(10) Uani 1 1 d . . . 0
C36 C 1.0093(7) -0.3282(5) 0.4417(4) 0.0445(13) Uani 1 1 d . . . 0
H36A H 1.0537 -0.3478 0.4980 0.067 Uiso 1 1 calc R . . 0
H36B H 1.0447 -0.3995 0.4143 0.067 Uiso 1 1 calc R . . 0
H36C H 0.8883 -0.3182 0.4557 0.067 Uiso 1 1 calc R . . 0
C37 C 1.0072(7) -0.0888(5) 0.4135(4) 0.0446(14) Uani 1 1 d . . . 0
H37A H 0.8863 -0.0860 0.4289 0.067 Uiso 1 1 calc R . . 0
H37B H 1.0405 -0.0071 0.3678 0.067 Uiso 1 1 calc R . . 0
H37C H 1.0524 -0.1003 0.4687 0.067 Uiso 1 1 calc R . . 0
C38 C 0.7908(7) -0.2991(5) 0.2840(4) 0.0464(14) Uani 1 1 d . . . 0
H38A H 0.6909 -0.2887 0.2577 0.070 Uiso 1 1 calc R . . 0
H38B H 0.7618 -0.3284 0.3508 0.070 Uiso 1 1 calc R . . 0
H38C H 0.8706 -0.3637 0.2629 0.070 Uiso 1 1 calc R . . 0
C39 C 0.7427(6) -0.0646(6) 0.2813(4) 0.0470(14) Uani 1 1 d . . . 0
H39A H 0.6449 -0.0548 0.2534 0.070 Uiso 1 1 calc R . . 0
H39B H 0.7937 0.0183 0.2604 0.070 Uiso 1 1 calc R . . 0
H39C H 0.7097 -0.0900 0.3481 0.070 Uiso 1 1 calc R . . 0
N35 N 0.8984(4) -0.1271(4) 0.1498(3) 0.0280(9) Uani 1 1 d . . . 0
H35A H 0.9695 -0.1877 0.1291 0.042 Uiso 1 1 calc R . . 0
H35B H 0.9436 -0.0491 0.1282 0.042 Uiso 1 1 calc R . . 0
H35C H 0.8013 -0.1192 0.1299 0.042 Uiso 1 1 calc R . . 0
O1WA O 0.8217(6) 0.6014(5) 0.0047(4) 0.059(2) Uani 0.799(9) 1 d P A 1 2
O1WB O 0.7991(18) 0.5472(14) 0.1211(12) 0.030(5) Uani 0.201(9) 1 d P A 2 2
O2W O 0.0955(4) 0.0857(3) 0.0874(3) 0.0379(9) Uani 1 1 d D . . 0
H21W H 0.099(6) 0.153(4) 0.042(3) 0.057 Uiso 1 1 d D . . 0
H22W H 0.189(4) 0.046(5) 0.084(4) 0.057 Uiso 1 1 d D . . 0

loop_
_atom_site_aniso_label
_atom_site_aniso_U_11
_atom_site_aniso_U_22
_atom_site_aniso_U_33
_atom_site_aniso_U_23
_atom_site_aniso_U_13
_atom_site_aniso_U_12
C1 0.023(2) 0.022(2) 0.026(2) -0.0076(18) -0.0073(18) -0.0030(17)
C2 0.021(2) 0.021(2) 0.031(3) -0.0107(19) -0.0046(18) -0.0029(17)
C3 0.021(2) 0.023(2) 0.040(3) -0.016(2) -0.0053(19) 0.0012(17)
C4 0.030(2) 0.023(2) 0.042(3) -0.013(2) -0.017(2) 0.0017(19)
O1A 0.0225(16) 0.0347(19) 0.042(2) -0.0175(16) -0.0101(14) -0.0030(13)
O1B 0.0249(16) 0.0223(16) 0.0372(19) -0.0117(14) -0.0037(13) -0.0026(13)
O2 0.0227(16) 0.0221(17) 0.053(2) -0.0104(15) -0.0123(15) -0.0015(13)
O3 0.0338(17) 0.0237(17) 0.0350(19) -0.0107(14) -0.0066(14) -0.0090(13)
O4A 0.0229(17) 0.044(2) 0.072(3) -0.035(2) 0.0024(17) -0.0098(15)
O4B 0.053(2) 0.040(2) 0.052(2) -0.0295(19) -0.0044(18) -0.0135(17)
C21 0.118(6) 0.045(4) 0.034(3) -0.005(3) 0.010(4) -0.018(4)
C22 0.071(4) 0.033(3) 0.035(3) -0.013(2) 0.003(3) -0.007(3)
C23 0.038(3) 0.029(3) 0.037(3) -0.011(2) 0.008(2) -0.009(2)
C24 0.039(3) 0.021(2) 0.058(4) -0.013(2) 0.010(2) -0.008(2)
C26 0.080(5) 0.059(4) 0.045(4) -0.014(3) -0.020(3) -0.003(3)
C27 0.099(5) 0.050(4) 0.049(4) -0.025(3) 0.002(4) -0.006(4)
C28 0.044(3) 0.039(3) 0.091(5) -0.030(3) 0.019(3) -0.005(3)
C29 0.053(4) 0.037(3) 0.073(4) -0.018(3) 0.016(3) -0.022(3)
N25 0.027(2) 0.024(2) 0.057(3) -0.015(2) -0.0081(19) -0.0017(16)
C31 0.039(3) 0.060(4) 0.040(3) -0.012(3) -0.018(2) -0.003(3)
C32 0.033(2) 0.030(3) 0.026(3) -0.007(2) -0.004(2) -0.004(2)
C33 0.026(2) 0.027(2) 0.029(3) -0.010(2) -0.0099(19) 0.0000(18)
C34 0.025(2) 0.026(2) 0.032(3) -0.009(2) -0.0012(19) -0.0027(18)
C36 0.059(4) 0.036(3) 0.035(3) -0.003(2) -0.010(3) -0.008(3)
C37 0.060(4) 0.039(3) 0.045(3) -0.021(3) -0.016(3) -0.003(3)
C38 0.044(3) 0.043(3) 0.050(4) -0.002(3) -0.015(3) -0.018(3)
C39 0.032(3) 0.063(4) 0.044(3) -0.021(3) -0.004(2) 0.010(3)
N35 0.0236(19) 0.032(2) 0.033(2) -0.0131(18) -0.0093(16) -0.0016(16)
O1WA 0.035(3) 0.035(3) 0.119(5) -0.031(3) -0.028(3) 0.002(2)
O1WB 0.026(8) 0.015(8) 0.049(12) -0.014(7) 0.002(7) 0.002(6)
O2W 0.0266(17) 0.033(2) 0.050(2) -0.0065(17) -0.0066(16) 0.0007(14)

loop_
_atom_type_symbol
_atom_type_description
_atom_type_scat_dispersion_real
_atom_type_scat_dispersion_imag
_atom_type_scat_source
C C 0.0033 0.0016 'International Tables Vol C Tables 4.2.6.8 and 6.1.1.4'
H H 0.0000 0.0000 'International Tables Vol C Tables 4.2.6.8 and 6.1.1.4'
N N 0.0061 0.0033 'International Tables Vol C Tables 4.2.6.8 and 6.1.1.4'
O O 0.0106 0.0060 'International Tables Vol C Tables 4.2.6.8 and 6.1.1.4'

loop_
_geom_angle_atom_site_label_1
_geom_angle_atom_site_label_2
_geom_angle_atom_site_label_3
_geom_angle
_geom_angle_site_symmetry_1
_geom_angle_site_symmetry_3
O1A C1 O1B 125.7(4) . .
O1A C1 C2 117.0(4) . .
O1B C1 C2 117.3(4) . .
O2 C2 C1 112.1(3) . .
O2 C2 C3 109.8(3) . .
C1 C2 C3 111.8(4) . .
O2 C2 H2 107.6 . .
C1 C2 H2 107.6 . .
C3 C2 H2 107.6 . .
O3 C3 C4 109.5(4) . .
O3 C3 C2 112.2(3) . .
C4 C3 C2 108.4(4) . .
O3 C3 H3 108.9 . .
C4 C3 H3 108.9 . .
C2 C3 H3 108.9 . .
O4B C4 O4A 125.9(4) . .
O4B C4 C3 118.8(4) . .
O4A C4 C3 115.2(4) . .
C2 O2 H2O 109.5 . .
C3 O3 H3O 109.5 . .
C22 C21 H21A 109.5 . .
C22 C21 H21B 109.5 . .
H21A C21 H21B 109.5 . .
C22 C21 H21C 109.5 . .
H21A C21 H21C 109.5 . .
H21B C21 H21C 109.5 . .
C21 C22 C26 108.4(5) . .
C21 C22 C27 108.9(5) . .
C26 C22 C27 107.7(5) . .
C21 C22 C23 113.5(5) . .
C26 C22 C23 105.0(4) . .
C27 C22 C23 113.0(5) . .
C22 C23 C24 124.0(4) . .
C22 C23 H23A 106.3 . .
C24 C23 H23A 106.3 . .
C22 C23 H23B 106.3 . .
C24 C23 H23B 106.3 . .
H23A C23 H23B 106.4 . .
N25 C24 C28 106.3(5) . .
N25 C24 C29 106.5(5) . .
C28 C24 C29 111.0(4) . .
N25 C24 C23 102.9(4) . .
C28 C24 C23 115.1(5) . .
C29 C24 C23 114.1(5) . .
C22 C26 H26A 109.5 . .
C22 C26 H26B 109.5 . .
H26A C26 H26B 109.5 . .
C22 C26 H26C 109.5 . .
H26A C26 H26C 109.5 . .
H26B C26 H26C 109.5 . .
C22 C27 H27A 109.5 . .
C22 C27 H27B 109.5 . .
H27A C27 H27B 109.5 . .
C22 C27 H27C 109.5 . .
H27A C27 H27C 109.5 . .
H27B C27 H27C 109.5 . .
C24 C28 H28A 109.5 . .
C24 C28 H28B 109.5 . .
H28A C28 H28B 109.5 . .
C24 C28 H28C 109.5 . .
H28A C28 H28C 109.5 . .
H28B C28 H28C 109.5 . .
C24 C29 H29A 109.5 . .
C24 C29 H29B 109.5 . .
H29A C29 H29B 109.5 . .
C24 C29 H29C 109.5 . .
H29A C29 H29C 109.5 . .
H29B C29 H29C 109.5 . .
C24 N25 H25A 109.5 . .
C24 N25 H25B 109.5 . .
H25A N25 H25B 109.5 . .
C24 N25 H25C 109.5 . .
H25A N25 H25C 109.5 . .
H25B N25 H25C 109.5 . .
C32 C31 H31A 109.5 . .
C32 C31 H31B 109.5 . .
H31A C31 H31B 109.5 . .
C32 C31 H31C 109.5 . .
H31A C31 H31C 109.5 . .
H31B C31 H31C 109.5 . .
C36 C32 C37 109.8(4) . .
C36 C32 C31 108.7(4) . .
C37 C32 C31 107.7(4) . .
C36 C32 C33 113.1(4) . .
C37 C32 C33 112.7(4) . .
C31 C32 C33 104.5(4) . .
C34 C33 C32 124.7(4) . .
C34 C33 H33A 106.1 . .
C32 C33 H33A 106.1 . .
C34 C33 H33B 106.1 . .
C32 C33 H33B 106.1 . .
H33A C33 H33B 106.3 . .
N35 C34 C38 106.2(4) . .
N35 C34 C39 105.5(4) . .
C38 C34 C39 110.8(4) . .
N35 C34 C33 103.7(3) . .
C38 C34 C33 114.2(4) . .
C39 C34 C33 115.3(4) . .
C32 C36 H36A 109.5 . .
C32 C36 H36B 109.5 . .
H36A C36 H36B 109.5 . .
C32 C36 H36C 109.5 . .
H36A C36 H36C 109.5 . .
H36B C36 H36C 109.5 . .
C32 C37 H37A 109.5 . .
C32 C37 H37B 109.5 . .
H37A C37 H37B 109.5 . .
C32 C37 H37C 109.5 . .
H37A C37 H37C 109.5 . .
H37B C37 H37C 109.5 . .
C34 C38 H38A 109.5 . .
C34 C38 H38B 109.5 . .
H38A C38 H38B 109.5 . .
C34 C38 H38C 109.5 . .
H38A C38 H38C 109.5 . .
H38B C38 H38C 109.5 . .
C34 C39 H39A 109.5 . .
C34 C39 H39B 109.5 . .
H39A C39 H39B 109.5 . .
C34 C39 H39C 109.5 . .
H39A C39 H39C 109.5 . .
H39B C39 H39C 109.5 . .
C34 N35 H35A 109.5 . .
C34 N35 H35B 109.5 . .
H35A N35 H35B 109.5 . .
C34 N35 H35C 109.5 . .
H35A N35 H35C 109.5 . .
H35B N35 H35C 109.5 . .
H21W O2W H22W 108(3) . .

loop_
_geom_bond_atom_site_label_1
_geom_bond_atom_site_label_2
_geom_bond_distance
_geom_bond_site_symmetry_2
C1 O1A 1.253(5) .
C1 O1B 1.259(5) .
C1 C2 1.527(6) .
C2 O2 1.413(5) .
C2 C3 1.530(6) .
C2 H2 1.0000 .
C3 O3 1.412(5) .
C3 C4 1.525(6) .
C3 H3 1.0000 .
C4 O4B 1.239(6) .
C4 O4A 1.267(6) .
O2 H2O 0.8400 .
O3 H3O 0.8400 .
C21 C22 1.530(8) .
C21 H21A 0.9800 .
C21 H21B 0.9800 .
C21 H21C 0.9800 .
C22 C26 1.533(9) .
C22 C27 1.537(8) .
C22 C23 1.540(8) .
C23 C24 1.547(7) .
C23 H23A 0.9900 .
C23 H23B 0.9900 .
C24 N25 1.505(7) .
C24 C28 1.521(7) .
C24 C29 1.531(7) .
C26 H26A 0.9800 .
C26 H26B 0.9800 .
C26 H26C 0.9800 .
C27 H27A 0.9800 .
C27 H27B 0.9800 .
C27 H27C 0.9800 .
C28 H28A 0.9800 .
C28 H28B 0.9800 .
C28 H28C 0.9800 .
C29 H29A 0.9800 .
C29 H29B 0.9800 .
C29 H29C 0.9800 .
N25 H25A 0.9100 .
N25 H25B 0.9100 .
N25 H25C 0.9100 .
C31 C32 1.540(7) .
C31 H31A 0.9800 .
C31 H31B 0.9800 .
C31 H31C 0.9800 .
C32 C36 1.519(7) .
C32 C37 1.527(7) .
C32 C33 1.550(6) .
C33 C34 1.537(6) .
C33 H33A 0.9900 .
C33 H33B 0.9900 .
C34 N35 1.517(6) .
C34 C38 1.520(7) .
C34 C39 1.527(7) .
C36 H36A 0.9800 .
C36 H36B 0.9800 .
C36 H36C 0.9800 .
C37 H37A 0.9800 .
C37 H37B 0.9800 .
C37 H37C 0.9800 .
C38 H38A 0.9800 .
C38 H38B 0.9800 .
C38 H38C 0.9800 .
C39 H39A 0.9800 .
C39 H39B 0.9800 .
C39 H39C 0.9800 .
N35 H35A 0.9100 .
N35 H35B 0.9100 .
N35 H35C 0.9100 .
O2W H21W 0.839(19) .
O2W H22W 0.833(19) .

loop_
_geom_hbond_atom_site_label_D
_geom_hbond_atom_site_label_H
_geom_hbond_atom_site_label_A
_geom_hbond_distance_DH
_geom_hbond_distance_HA
_geom_hbond_distance_DA
_geom_hbond_angle_DHA
_geom_hbond_site_symmetry_A
O2 H2O O1A 0.84 2.15 2.642(4) 117.1 .
N25 H25A O3 0.91 1.96 2.839(5) 161.7 .
N25 H25A O4B 0.91 2.46 3.076(5) 125.5 .
O2W H21W O1A 0.839(19) 2.62(5) 3.087(5) 116(4) .
O2 H2O O1WB 0.84 2.10 2.777(16) 137.7 2_665
O2 H2O O1WA 0.84 2.12 2.809(6) 138.5 2_665
N25 H25B O2 0.91 1.99 2.894(5) 171.9 2_665
N25 H25C O1WA 0.91 2.10 2.920(7) 149.3 2_665
O3 H3O O1B 0.84 1.82 2.657(4) 171.5 2_655
N35 H35C O1A 0.91 1.81 2.680(5) 158.3 2_655
O2W H22W O1B 0.833(19) 1.96(2) 2.766(4) 164(6) 2_655
N35 H35A O4A 0.91 1.88 2.757(5) 161.1 2_755
N35 H35B O2W 0.91 1.93 2.818(5) 164.0 1_655
O2W H21W O4A 0.839(19) 2.40(3) 3.112(5) 143(5) 1_455
